data_7107834
loop_
_publ_author_name
'Feng Luo'
'Ming-Sheng Wang'
'Pei-Xin Li'
'Guo-Cong Guo'
'Ming-Biao Luo'
'Gong-Ming Sun'
'Yu-Mei Song'

_publ_section_title
;
 Functionalizing the pore wall of chiral porous metal-organic frameworks
 by distinct -H, -OH, -NH2, -NO2, -COOH shutters showing selective
 adsorption of CO2, tunable photoluminescence, and direct white-light
 emission
;
_journal_name_full Chem.Commun.
_journal_page_first 5989
_journal_paper_doi 10.1039/c2cc32103c
_journal_volume 48
_journal_year 2012
_chemical_formula_sum 'C32 H21 N5 O8 Zn'
_chemical_formula_weight 668.91
_chemical_name_systematic
;
?
;
_space_group_IT_number 180
_symmetry_cell_setting hexagonal
_symmetry_space_group_name_Hall 'P 62 2 (0 0 4)'
_symmetry_space_group_name_H-M 'P 62 2 2'
_atom_sites_solution_hydrogens geom
_atom_sites_solution_primary direct
_atom_sites_solution_secondary difmap
_audit_creation_method SHELXL-97
_cell_angle_alpha 90.00
_cell_angle_beta 90.00
_cell_angle_gamma 120.00
_cell_formula_units_Z 6
_cell_length_a 16.5094(8)
_cell_length_b 16.5094(8)
_cell_length_c 25.701(2)
_cell_measurement_reflns_used 3956
_cell_measurement_temperature 296(2)
_cell_measurement_theta_max 21.92
_cell_measurement_theta_min 2.38
_cell_volume 6066.6(6)
_computing_structure_refinement 'SHELXL-97 (Sheldrick, 1997)'
_computing_structure_solution 'SHELXS-97 (Sheldrick, 1990)'
_diffrn_ambient_temperature 296(2)
_diffrn_measured_fraction_theta_full 0.982
_diffrn_measured_fraction_theta_max 0.982
_diffrn_radiation_monochromator graphite
_diffrn_radiation_source 'fine-focus sealed tube'
_diffrn_radiation_type MoK\a
_diffrn_radiation_wavelength 0.71073
_diffrn_reflns_av_R_equivalents 0.0854
_diffrn_reflns_av_sigmaI/netI 0.1059
_diffrn_reflns_limit_h_max 19
_diffrn_reflns_limit_h_min -20
_diffrn_reflns_limit_k_max 19
_diffrn_reflns_limit_k_min -20
_diffrn_reflns_limit_l_max 31
_diffrn_reflns_limit_l_min -31
_diffrn_reflns_number 30337
_diffrn_reflns_theta_full 25.50
_diffrn_reflns_theta_max 25.50
_diffrn_reflns_theta_min 2.47
_exptl_absorpt_coefficient_mu 0.653
_exptl_absorpt_correction_T_max 0.9084
_exptl_absorpt_correction_T_min 0.8805
_exptl_absorpt_correction_type multi-scan
_exptl_crystal_colour Colorless
_exptl_crystal_density_diffrn 1.099
_exptl_crystal_density_method 'not measured'
_exptl_crystal_description Block
_exptl_crystal_F_000 2052
_exptl_crystal_size_max 0.20
_exptl_crystal_size_mid 0.20
_exptl_crystal_size_min 0.15
_refine_diff_density_max 0.609
_refine_diff_density_min -0.398
_refine_diff_density_rms 0.084
_refine_ls_abs_structure_details 'Flack H D (1983), Acta Cryst. A39, 876-881'
_refine_ls_abs_structure_Flack 0.00(3)
_refine_ls_extinction_coef 0.0007(3)
_refine_ls_extinction_expression Fc^*^=kFc[1+0.001xFc^2^\l^3^/sin(2\q)]^-1/4^
_refine_ls_extinction_method SHELXL
_refine_ls_goodness_of_fit_ref 0.967
_refine_ls_hydrogen_treatment constr
_refine_ls_matrix_type full
_refine_ls_number_parameters 211
_refine_ls_number_reflns 3737
_refine_ls_number_restraints 12
_refine_ls_restrained_S_all 0.987
_refine_ls_R_factor_all 0.0906
_refine_ls_R_factor_gt 0.0598
_refine_ls_shift/su_max 0.035
_refine_ls_shift/su_mean 0.002
_refine_ls_structure_factor_coef Fsqd
_refine_ls_weighting_details 'calc w=1/[\s^2^(Fo^2^)+(0.0808P)^2^+0.0000P] where P=(Fo^2^+2Fc^2^)/3'
_refine_ls_weighting_scheme calc
_refine_ls_wR_factor_gt 0.1499
_refine_ls_wR_factor_ref 0.1614
_reflns_number_gt 2348
_reflns_number_total 3737
_reflns_threshold_expression >2sigma(I)
_cod_data_source_file c2cc32103c.txt
_cod_data_source_block 4a
_cod_original_cell_volume 6066.5(7)
_cod_original_sg_symbol_H-M P6(2)22
_cod_database_code 7107834

loop_
_symmetry_equiv_pos_as_xyz
'x, y, z'
'-y, x-y, z+2/3'
'-x+y, -x, z+1/3'
'-x, -y, z'
'y, -x+y, z+2/3'
'x-y, x, z+1/3'
'y, x, -z+2/3'
'x-y, -y, -z'
'-x, -x+y, -z+1/3'
'-y, -x, -z+2/3'
'-x+y, y, -z'
'x, x-y, -z+1/3'

loop_
_atom_site_label
_atom_site_type_symbol
_atom_site_fract_x
_atom_site_fract_y
_atom_site_fract_z
_atom_site_U_iso_or_equiv
_atom_site_adp_type
_atom_site_occupancy
_atom_site_symmetry_multiplicity
_atom_site_calc_flag
_atom_site_refinement_flags
C11 C 0.26301(18) 0.5884(2) 0.90346(10) 0.0431(9) Uani 1 1 d .
C12 C 0.2546(2) 0.53788(19) 0.95360(10) 0.0506(10) Uani 1 1 d .
C13 C 0.29243(14) 0.5849(3) 1.0000 0.0430(10) Uani 1 2 d S
H13A H 0.3250 0.6499 1.0000 0.052 Uiso 1 2 calc SR
C14 C 0.2068(5) 0.4424(3) 0.95454(16) 0.154(3) Uani 1 1 d .
H14A H 0.1799 0.4084 0.9244 0.185 Uiso 1 1 calc R
C15 C 0.19908(18) 0.3982(4) 1.0000 0.239(6) Uani 1 2 d S
C21 C 0.3498(3) 0.8802(2) 0.90116(11) 0.0647(13) Uani 1 1 d .
H21A H 0.3373 0.8352 0.9265 0.078 Uiso 1 1 calc R
C22 C 0.3813(3) 0.9695(2) 0.91719(12) 0.0719(14) Uani 1 1 d .
H22A H 0.3879 0.9836 0.9525 0.086 Uiso 1 1 calc R
C23 C 0.4030(2) 1.03845(19) 0.88146(11) 0.0437(9) Uani 1 1 d .
C24 C 0.3940(3) 1.0117(2) 0.83085(13) 0.0791(13) Uani 1 1 d .
H24A H 0.4129 1.0566 0.8048 0.095 Uiso 1 1 calc R
C25 C 0.3575(3) 0.9192(2) 0.81764(12) 0.0776(13) Uani 1 1 d .
H25A H 0.3475 0.9028 0.7826 0.093 Uiso 1 1 calc R
C26 C 0.4367(3) 1.1699(2) 0.94034(12) 0.0665(13) Uani 1 1 d .
C27 C 0.4616(2) 1.26946(19) 0.94223(12) 0.0475(10) Uani 1 1 d .
C28 C 0.4493(3) 1.3047(2) 0.98740(13) 0.0876(15) Uani 1 1 d .
H28A H 0.4326 1.2682 1.0173 0.105 Uiso 1 1 calc R
C29 C 0.4612(3) 1.3938(2) 0.98985(13) 0.0805(13) Uani 1 1 d .
H29A H 0.4466 1.4137 1.0205 0.097 Uiso 1 1 calc R
C30 C 0.4935(2) 1.45225(19) 0.94882(11) 0.0532(10) Uani 1 1 d .
C31 C 0.5179(3) 1.4211(2) 0.90636(15) 0.0901(15) Uani 1 1 d .
H31A H 0.5470 1.4621 0.8788 0.108 Uiso 1 1 calc R
C32 C 0.5010(3) 1.3280(2) 0.90217(13) 0.0756(12) Uani 1 1 d .
H32A H 0.5171 1.3082 0.8720 0.091 Uiso 1 1 calc R
N11 N 0.1491(4) 0.2981(8) 1.0000 0.291(5) Uani 1 2 d SU
N21 N 0.33602(16) 0.85317(15) 0.85220(8) 0.0449(8) Uani 1 1 d .
N22 N 0.43195(19) 1.13076(17) 0.89343(9) 0.0582(9) Uani 1 1 d .
H22C H 0.4493 1.1685 0.8674 0.070 Uiso 1 1 calc R
O11 O 0.29275(14) 0.67329(13) 0.90457(7) 0.0532(7) Uani 1 1 d .
O12 O 0.23653(15) 0.54022(16) 0.86340(8) 0.0651(8) Uani 1 1 d .
O13 O 0.1644(7) 0.2548(6) 1.0402(4) 0.343(4) Uani 1 1 d U
O21 O 0.4207(3) 1.12403(18) 0.97957(9) 0.1528(16) Uani 1 1 d .
Zn1 Zn 0.284658(17) 0.715342(17) 0.8333 0.03779(11) Uani 1 2 d S

loop_
_atom_site_aniso_label
_atom_site_aniso_U_11
_atom_site_aniso_U_22
_atom_site_aniso_U_33
_atom_site_aniso_U_23
_atom_site_aniso_U_13
_atom_site_aniso_U_12
C11 0.0352(13) 0.0624(16) 0.0279(13) -0.0035(12) -0.0063(11) 0.0216(11)
C12 0.0657(18) 0.0375(15) 0.0376(15) -0.0041(12) -0.0133(14) 0.0175(13)
C13 0.0533(18) 0.035(2) 0.0346(18) 0.000 -0.0051(19) 0.0174(12)
C14 0.271(6) 0.053(2) 0.062(2) -0.011(2) -0.072(3) 0.023(3)
C15 0.468(13) 0.011(3) 0.085(4) 0.000 -0.124(6) 0.0055(13)
C21 0.116(3) 0.0449(16) 0.0317(15) 0.0033(12) 0.0103(17) 0.0393(16)
C22 0.129(3) 0.0502(18) 0.0340(16) -0.0023(13) 0.0026(18) 0.0426(17)
C23 0.0568(15) 0.0368(14) 0.0369(15) 0.0050(12) 0.0067(13) 0.0229(11)
C24 0.143(3) 0.0535(16) 0.0402(16) 0.0097(16) 0.010(2) 0.0486(16)
C25 0.145(3) 0.0574(17) 0.0362(16) 0.0027(14) 0.0038(18) 0.0549(17)
C26 0.105(2) 0.0484(17) 0.0389(17) 0.0052(14) 0.0153(17) 0.0330(17)
C27 0.0660(16) 0.0362(14) 0.0445(17) 0.0019(12) 0.0052(14) 0.0287(11)
C28 0.170(3) 0.0467(17) 0.049(2) 0.0081(15) 0.014(2) 0.0560(18)
C29 0.143(3) 0.0650(18) 0.0463(19) -0.0048(15) 0.0137(19) 0.0613(16)
C30 0.0801(17) 0.0422(14) 0.0441(16) 0.0024(13) 0.0089(15) 0.0357(12)
C31 0.152(3) 0.0559(19) 0.069(2) 0.0124(18) 0.037(2) 0.0565(18)
C32 0.140(2) 0.0500(15) 0.0525(18) 0.0169(15) 0.0351(19) 0.0590(15)
N11 0.402(10) 0.205(8) 0.201(7) 0.000 -0.090(8) 0.103(4)
N21 0.0576(14) 0.0406(12) 0.0354(12) 0.0009(10) 0.0020(11) 0.0238(10)
N22 0.0907(16) 0.0420(13) 0.0377(13) 0.0101(11) 0.0177(13) 0.0299(12)
O11 0.0694(11) 0.0490(10) 0.0354(10) 0.0061(8) -0.0040(9) 0.0253(8)
O12 0.0798(13) 0.0808(14) 0.0352(10) -0.0144(10) -0.0160(10) 0.0404(10)
O13 0.393(6) 0.288(5) 0.330(6) 0.002(4) -0.045(5) 0.157(4)
O21 0.360(4) 0.0588(13) 0.0387(13) 0.0072(11) 0.013(2) 0.1039(18)
Zn1 0.04129(11) 0.04129(11) 0.02811(18) -0.00165(19) -0.00165(19) 0.01864(16)

loop_
_atom_type_symbol
_atom_type_description
_atom_type_scat_dispersion_real
_atom_type_scat_dispersion_imag
_atom_type_scat_source
C C 0.0033 0.0016 'International Tables Vol C Tables 4.2.6.8 and 6.1.1.4'
H H 0.0000 0.0000 'International Tables Vol C Tables 4.2.6.8 and 6.1.1.4'
N N 0.0061 0.0033 'International Tables Vol C Tables 4.2.6.8 and 6.1.1.4'
O O 0.0106 0.0060 'International Tables Vol C Tables 4.2.6.8 and 6.1.1.4'
Zn Zn 0.2839 1.4301 'International Tables Vol C Tables 4.2.6.8 and 6.1.1.4'

loop_
_geom_angle_atom_site_label_1
_geom_angle_atom_site_label_2
_geom_angle_atom_site_label_3
_geom_angle
_geom_angle_site_symmetry_1
_geom_angle_site_symmetry_3
O12 C11 O11 124.1(3) . .
O12 C11 C12 116.9(3) . .
O11 C11 C12 119.0(2) . .
C14 C12 C13 117.9(3) . .
C14 C12 C11 119.7(3) . .
C13 C12 C11 122.4(3) . .
C12 C13 C12 122.2(4) . 11_557
C12 C13 H13A 118.9 . .
C12 C13 H13A 118.9 11_557 .
C15 C14 C12 118.9(4) . .
C15 C14 H14A 120.5 . .
C12 C14 H14A 120.5 . .
C14 C15 C14 124.1(5) 11_557 .
C14 C15 N11 117.9(3) 11_557 .
C14 C15 N11 117.9(3) . .
N21 C21 C22 124.4(3) . .
N21 C21 H21A 117.8 . .
C22 C21 H21A 117.8 . .
C21 C22 C23 120.0(3) . .
C21 C22 H22A 120.0 . .
C23 C22 H22A 120.0 . .
C22 C23 C24 115.7(3) . .
C22 C23 N22 124.8(3) . .
C24 C23 N22 119.5(3) . .
C23 C24 C25 120.9(3) . .
C23 C24 H24A 119.5 . .
C25 C24 H24A 119.5 . .
N21 C25 C24 122.9(3) . .
N21 C25 H25A 118.6 . .
C24 C25 H25A 118.6 . .
O21 C26 N22 120.2(3) . .
O21 C26 C27 121.3(3) . .
N22 C26 C27 118.5(3) . .
C32 C27 C28 118.1(3) . .
C32 C27 C26 122.8(3) . .
C28 C27 C26 119.0(3) . .
C27 C28 C29 121.4(3) . .
C27 C28 H28A 119.3 . .
C29 C28 H28A 119.3 . .
C30 C29 C28 121.4(3) . .
C30 C29 H29A 119.3 . .
C28 C29 H29A 119.3 . .
C29 C30 C31 116.5(3) . .
C29 C30 C30 123.9(3) . 4_685
C31 C30 C30 119.6(2) . 4_685
C30 C31 C32 122.6(3) . .
C30 C31 H31A 118.7 . .
C32 C31 H31A 118.7 . .
C27 C32 C31 119.0(3) . .
C27 C32 H32A 120.5 . .
C31 C32 H32A 120.5 . .
O13 N11 O13 125.4(12) . 11_557
O13 N11 C15 117.3(6) . .
O13 N11 C15 117.3(6) 11_557 .
C21 N21 C25 115.9(3) . .
C21 N21 Zn1 120.5(2) . .
C25 N21 Zn1 123.6(2) . .
C26 N22 C23 129.1(3) . .
C26 N22 H22C 115.5 . .
C23 N22 H22C 115.5 . .
C11 O11 Zn1 108.56(17) . .
O11 Zn1 O11 137.68(14) 10_666 .
O11 Zn1 N21 96.15(9) 10_666 10_666
O11 Zn1 N21 109.16(8) . 10_666
O11 Zn1 N21 109.16(8) 10_666 .
O11 Zn1 N21 96.15(9) . .
N21 Zn1 N21 105.82(15) 10_666 .

loop_
_geom_bond_atom_site_label_1
_geom_bond_atom_site_label_2
_geom_bond_distance
_geom_bond_site_symmetry_2
C11 O12 1.239(3) .
C11 O11 1.233(4) .
C11 C12 1.503(4) .
C12 C14 1.366(5) .
C12 C13 1.389(3) .
C13 C12 1.389(3) 11_557
C13 H13A 0.9300 .
C14 C15 1.350(5) .
C14 H14A 0.9300 .
C15 C14 1.350(5) 11_557
C15 N11 1.430(13) .
C21 N21 1.316(4) .
C21 C22 1.359(4) .
C21 H21A 0.9300 .
C22 C23 1.364(4) .
C22 H22A 0.9300 .
C23 C24 1.358(4) .
C23 N22 1.385(4) .
C24 C25 1.375(5) .
C24 H24A 0.9300 .
C25 N21 1.310(4) .
C25 H25A 0.9300 .
C26 O21 1.208(4) .
C26 N22 1.351(4) .
C26 C27 1.482(5) .
C27 C32 1.337(4) .
C27 C28 1.358(5) .
C28 C29 1.386(5) .
C28 H28A 0.9300 .
C29 C30 1.346(4) .
C29 H29A 0.9300 .
C30 C31 1.352(5) .
C30 C30 1.481(6) 4_685
C31 C32 1.421(6) .
C31 H31A 0.9300 .
C32 H32A 0.9300 .
N11 O13 1.350(11) .
N11 O13 1.350(11) 11_557
N21 Zn1 2.050(2) .
N22 H22C 0.8600 .
O11 Zn1 1.9860(19) .
Zn1 O11 1.9860(19) 10_666
Zn1 N21 2.050(2) 10_666

loop_
_geom_torsion_atom_site_label_1
_geom_torsion_atom_site_label_2
_geom_torsion_atom_site_label_3
_geom_torsion_atom_site_label_4
_geom_torsion
_geom_torsion_site_symmetry_1
_geom_torsion_site_symmetry_4
O12 C11 C12 C14 -9.6(6) . .
O11 C11 C12 C14 168.3(5) . .
O12 C11 C12 C13 171.8(3) . .
O11 C11 C12 C13 -10.3(5) . .
C14 C12 C13 C12 0.3(4) . 11_557
C11 C12 C13 C12 179.0(4) . 11_557
C13 C12 C14 C15 -0.6(8) . .
C11 C12 C14 C15 -179.3(4) . .
C12 C14 C15 C14 0.3(4) . 11_557
C12 C14 C15 N11 -179.7(4) . .
N21 C21 C22 C23 -1.7(7) . .
C21 C22 C23 C24 -2.1(6) . .
C21 C22 C23 N22 177.3(4) . .
C22 C23 C24 C25 5.4(6) . .
N22 C23 C24 C25 -174.1(4) . .
C23 C24 C25 N21 -5.3(7) . .
O21 C26 C27 C32 163.6(4) . .
N22 C26 C27 C32 -16.7(6) . .
O21 C26 C27 C28 -12.3(6) . .
N22 C26 C27 C28 167.5(4) . .
C32 C27 C28 C29 11.4(6) . .
C26 C27 C28 C29 -172.6(4) . .
C27 C28 C29 C30 -6.0(7) . .
C28 C29 C30 C31 -3.2(6) . .
C28 C29 C30 C30 179.2(4) . 4_685
C29 C30 C31 C32 7.1(6) . .
C30 C30 C31 C32 -175.2(4) 4_685 .
C28 C27 C32 C31 -7.4(6) . .
C26 C27 C32 C31 176.7(4) . .
C30 C31 C32 C27 -1.8(6) . .
C14 C15 N11 O13 -19.1(7) 11_557 .
C14 C15 N11 O13 160.9(7) . .
C14 C15 N11 O13 160.9(7) 11_557 11_557
C14 C15 N11 O13 -19.1(7) . 11_557
C22 C21 N21 C25 2.2(6) . .
C22 C21 N21 Zn1 -178.2(3) . .
C24 C25 N21 C21 1.3(6) . .
C24 C25 N21 Zn1 -178.3(3) . .
O21 C26 N22 C23 5.7(7) . .
C27 C26 N22 C23 -174.1(3) . .
C22 C23 N22 C26 -6.5(6) . .
C24 C23 N22 C26 172.9(4) . .
O12 C11 O11 Zn1 2.6(4) . .
C12 C11 O11 Zn1 -175.2(2) . .
C11 O11 Zn1 O11 -53.55(19) . 10_666
C11 O11 Zn1 N21 69.8(2) . 10_666
C11 O11 Zn1 N21 179.0(2) . .
C21 N21 Zn1 O11 -153.8(3) . 10_666
C25 N21 Zn1 O11 25.8(3) . 10_666
C21 N21 Zn1 O11 -8.2(3) . .
C25 N21 Zn1 O11 171.4(3) . .
C21 N21 Zn1 N21 103.7(3) . 10_666
C25 N21 Zn1 N21 -76.7(3) . 10_666
